data_4329638
loop_
_publ_author_name
'Jessica C. Avery'
'Margaret A. Hanson'
'Rolfe H. Herber'
'Kamila J. Bladek'
'Paul A. Rupar'
'Israel Nowik'
'Yining Huang'
'Kim M. Baines'

_publ_contact_author_address
;Dept of Chemistry
The University of Western Ontario
London ON
N6A 5B7
;
_publ_contact_author_email kbaines2@uwo.ca
_publ_contact_author_name 'K. M. Baines'
_publ_section_title
;
 Cationic Cryptand Complexes of Tin(II)
;
_journal_name_full 'Inorganic Chemistry'
_journal_page_first 7306
_journal_page_last 7316
_journal_paper_doi 10.1021/ic3006713
_journal_volume 51
_journal_year 2012
_chemical_formula_moiety 'C19 H35 F3 N2 O9 S Sn, C18 H36 N2 O6 Sn, 3(C F3 O3 S) '
_chemical_formula_sum 'C40 H71 F12 N4 O24 S4 Sn2'
_chemical_formula_weight 1585.63
_chemical_name_systematic
; 
 ? 
;
_chemical_temperature_decomposition 533
_space_group_IT_number 14
_symmetry_cell_setting monoclinic
_symmetry_space_group_name_Hall '-P 2ybc'
_symmetry_space_group_name_H-M 'P 1 21/c 1'
_atom_sites_solution_hydrogens geom
_atom_sites_solution_primary direct
_atom_sites_solution_secondary difmap
_audit_creation_method SHELXL-97
_cell_angle_alpha 90.00
_cell_angle_beta 125.400(5)
_cell_angle_gamma 90.00
_cell_formula_units_Z 4
_cell_length_a 12.7912(12)
_cell_length_b 30.622(3)
_cell_length_c 18.8561(14)
_cell_measurement_reflns_used 5028
_cell_measurement_temperature 150(2)
_cell_measurement_theta_max 27.55
_cell_measurement_theta_min 2.36
_cell_volume 6020.4(10)
_computing_cell_refinement 'Bruker SAINT'
_computing_data_collection 'Bruker APEX2'
_computing_data_reduction 'Bruker SAINT'
_computing_molecular_graphics 'Bruker SHELXTL'
_computing_publication_material 'Bruker SHELXTL'
_computing_structure_refinement 'SHELXL-97 (Sheldrick, 2008)'
_computing_structure_solution 'SHELXS-97 (Sheldrick, 2008)'
_diffrn_ambient_temperature 150(2)
_diffrn_measured_fraction_theta_full 1.000
_diffrn_measured_fraction_theta_max 1.000
_diffrn_measurement_device_type 'Bruker APEX-II CCD'
_diffrn_measurement_method '\f and \w scans'
_diffrn_radiation_monochromator graphite
_diffrn_radiation_source 'fine-focus sealed tube'
_diffrn_radiation_type MoK\a
_diffrn_radiation_wavelength 0.71073
_diffrn_reflns_av_R_equivalents 0.1404
_diffrn_reflns_av_sigmaI/netI 0.0755
_diffrn_reflns_limit_h_max 15
_diffrn_reflns_limit_h_min -15
_diffrn_reflns_limit_k_max 38
_diffrn_reflns_limit_k_min -38
_diffrn_reflns_limit_l_max 22
_diffrn_reflns_limit_l_min -23
_diffrn_reflns_number 130642
_diffrn_reflns_theta_full 26.37
_diffrn_reflns_theta_max 26.37
_diffrn_reflns_theta_min 1.33
_exptl_absorpt_coefficient_mu 1.085
_exptl_absorpt_correction_T_max 0.945
_exptl_absorpt_correction_T_min 0.915
_exptl_absorpt_correction_type multi-scan
_exptl_absorpt_process_details SADABS
_exptl_crystal_colour colourless
_exptl_crystal_density_diffrn 1.749
_exptl_crystal_description block
_exptl_crystal_F_000 3212
_exptl_crystal_size_max 0.082
_exptl_crystal_size_mid 0.072
_exptl_crystal_size_min 0.052
_refine_diff_density_max 0.799
_refine_diff_density_min -0.775
_refine_diff_density_rms 0.118
_refine_ls_extinction_method none
_refine_ls_goodness_of_fit_ref 1.001
_refine_ls_hydrogen_treatment constr
_refine_ls_matrix_type full
_refine_ls_number_parameters 769
_refine_ls_number_reflns 12313
_refine_ls_number_restraints 9
_refine_ls_restrained_S_all 1.001
_refine_ls_R_factor_all 0.1004
_refine_ls_R_factor_gt 0.0447
_refine_ls_shift/su_max 0.002
_refine_ls_shift/su_mean 0.000
_refine_ls_structure_factor_coef Fsqd
_refine_ls_weighting_details 'calc w=1/[\s^2^(Fo^2^)+(0.0196P)^2^+10.7769P] where P=(Fo^2^+2Fc^2^)/3'
_refine_ls_weighting_scheme calc
_refine_ls_wR_factor_gt 0.0747
_refine_ls_wR_factor_ref 0.0940
_reflns_number_gt 7351
_reflns_number_total 12313
_reflns_threshold_expression >2sigma(I)
_cod_data_source_file ic3006713_si_002_3.cif
_cod_data_source_block b10167_2
_cod_original_cell_volume 6020.4(9)
_cod_original_sg_symbol_Hall '-P 2ybc '
_cod_database_code 4329638

loop_
_symmetry_equiv_pos_as_xyz
'x, y, z'
'-x, y+1/2, -z+1/2'
'-x, -y, -z'
'x, -y-1/2, z-1/2'

loop_
_atom_site_label
_atom_site_type_symbol
_atom_site_fract_x
_atom_site_fract_y
_atom_site_fract_z
_atom_site_U_iso_or_equiv
_atom_site_adp_type
_atom_site_occupancy
_atom_site_symmetry_multiplicity
_atom_site_calc_flag
_atom_site_refinement_flags
_atom_site_disorder_assembly
_atom_site_disorder_group
Sn1 Sn 0.50083(3) 0.549299(11) 0.24009(2) 0.01655(9) Uani 1 1 d . . .
N1 N 0.7440(4) 0.53772(13) 0.3999(3) 0.0262(10) Uani 1 1 d . . .
S1 S 0.41017(13) 0.33004(4) 0.74361(9) 0.0251(3) Uani 1 1 d . . .
F1 F 0.4570(4) 0.27002(11) 0.6661(2) 0.0593(11) Uani 1 1 d . . .
O1 O 0.2827(3) 0.31326(12) 0.7001(2) 0.0345(9) Uani 1 1 d . . .
C1 C 0.5002(6) 0.28341(18) 0.7456(4) 0.0316(14) Uani 1 1 d . . .
Sn2 Sn 0.00567(3) 0.299620(11) 0.25459(2) 0.01754(9) Uani 1 1 d . . .
N2 N 0.2701(4) 0.56695(12) 0.0850(3) 0.0207(10) Uani 1 1 d . . .
C2 C 0.7212(5) 0.46953(17) 0.3217(3) 0.0277(13) Uani 1 1 d . . .
H2A H 0.7373 0.4823 0.2819 0.033 Uiso 1 1 calc R . .
H2B H 0.7460 0.4390 0.3301 0.033 Uiso 1 1 calc R . .
F2 F 0.4949(4) 0.24964(11) 0.7876(3) 0.0548(10) Uani 1 1 d . . .
O2 O 0.4272(4) 0.36218(11) 0.6950(3) 0.0379(10) Uani 1 1 d . . .
S2 S 0.64739(13) 0.36356(4) 0.46869(9) 0.0249(3) Uani 1 1 d . . .
N3 N 0.2432(4) 0.31484(12) 0.4004(3) 0.0232(10) Uani 1 1 d . . .
C3 C 0.7966(5) 0.49334(16) 0.4077(4) 0.0312(14) Uani 1 1 d . . .
H3A H 0.7941 0.4767 0.4505 0.037 Uiso 1 1 calc R . .
H3B H 0.8854 0.4957 0.4278 0.037 Uiso 1 1 calc R . .
F3 F 0.6244(3) 0.29299(11) 0.7857(3) 0.0553(10) Uani 1 1 d . . .
O3 O 0.4752(4) 0.33976(12) 0.8348(2) 0.0412(11) Uani 1 1 d . . .
S3 S 0.17171(13) 0.39961(4) -0.02465(9) 0.0234(3) Uani 1 1 d . . .
N4 N -0.2525(4) 0.29270(12) 0.1028(3) 0.0212(10) Uani 1 1 d . . .
O4 O 0.5885(3) 0.47345(10) 0.2875(2) 0.0238(8) Uani 1 1 d . . .
C4 C 0.8271(5) 0.57181(18) 0.4028(4) 0.0368(15) Uani 1 1 d . . .
H4A H 0.9108 0.5700 0.4580 0.044 Uiso 1 1 calc R . .
H4B H 0.7911 0.6002 0.3999 0.044 Uiso 1 1 calc R . .
F4 F 0.8936(3) 0.35052(11) 0.5839(2) 0.0486(10) Uani 1 1 d . . .
O5 O 0.7182(3) 0.56724(11) 0.2498(2) 0.0294(9) Uani 1 1 d . . .
C5 C 0.8434(5) 0.56827(19) 0.3302(4) 0.0360(15) Uani 1 1 d . . .
H5A H 0.8913 0.5931 0.3312 0.043 Uiso 1 1 calc R . .
H5B H 0.8901 0.5419 0.3367 0.043 Uiso 1 1 calc R . .
F5 F 0.8501(3) 0.39554(9) 0.4837(2) 0.0333(8) Uani 1 1 d . . .
O6 O 0.5033(3) 0.53525(11) 0.0991(2) 0.0250(9) Uani 1 1 d . . .
C6 C 0.7216(5) 0.55739(18) 0.1769(4) 0.0333(14) Uani 1 1 d . . .
H6A H 0.7483 0.5274 0.1800 0.040 Uiso 1 1 calc R . .
H6B H 0.7819 0.5764 0.1765 0.040 Uiso 1 1 calc R . .
F6 F 0.8312(3) 0.41585(11) 0.5841(2) 0.0491(10) Uani 1 1 d . . .
O7 O 0.3431(3) 0.48980(10) 0.1733(2) 0.0238(8) Uani 1 1 d . . .
C7 C 0.5895(5) 0.56420(17) 0.0966(4) 0.0303(14) Uani 1 1 d . . .
H7A H 0.5633 0.5943 0.0935 0.036 Uiso 1 1 calc R . .
H7B H 0.5880 0.5582 0.0455 0.036 Uiso 1 1 calc R . .
F7 F 0.3488(3) 0.35188(11) -0.0161(2) 0.0428(9) Uani 1 1 d . . .
O8 O 0.3207(3) 0.58751(11) 0.2461(2) 0.0248(8) Uani 1 1 d . . .
C8 C 0.3752(5) 0.53664(16) 0.0197(3) 0.0278(13) Uani 1 1 d . . .
H8A H 0.3320 0.5092 0.0126 0.033 Uiso 1 1 calc R . .
H8B H 0.3800 0.5401 -0.0295 0.033 Uiso 1 1 calc R . .
F8 F 0.3684(3) 0.35608(10) 0.1053(2) 0.0402(8) Uani 1 1 d . . .
O9 O 0.4913(3) 0.53360(10) 0.3770(2) 0.0251(8) Uani 1 1 d . . .
C9 C 0.2988(5) 0.57364(16) 0.0206(3) 0.0243(12) Uani 1 1 d . . .
H9A H 0.3465 0.6006 0.0338 0.029 Uiso 1 1 calc R . .
H9B H 0.2189 0.5766 -0.0367 0.029 Uiso 1 1 calc R . .
F9 F 0.2220(3) 0.31582(9) 0.0015(2) 0.0438(9) Uani 1 1 d . . .
O10 O 0.1533(3) 0.23455(10) 0.3256(2) 0.0232(8) Uani 1 1 d . . .
C10 C 0.1738(5) 0.53155(16) 0.0571(3) 0.0261(12) Uani 1 1 d . . .
H10A H 0.1658 0.5150 0.0103 0.031 Uiso 1 1 calc R . .
H10B H 0.0909 0.5444 0.0349 0.031 Uiso 1 1 calc R . .
O11 O 0.1800(3) 0.32423(11) 0.2346(2) 0.0317(9) Uani 1 1 d . C .
C11 C 0.2108(5) 0.50100(16) 0.1313(3) 0.0243(12) Uani 1 1 d . . .
H11A H 0.1990 0.5152 0.1721 0.029 Uiso 1 1 calc R . .
H11B H 0.1580 0.4749 0.1093 0.029 Uiso 1 1 calc R . .
C12 C 0.3795(5) 0.44751(15) 0.2141(3) 0.0261(12) Uani 1 1 d . . .
H12A H 0.3183 0.4255 0.1751 0.031 Uiso 1 1 calc R . .
H12B H 0.3830 0.4478 0.2669 0.031 Uiso 1 1 calc R . .
O13 O -0.1977(3) 0.32563(11) 0.2604(2) 0.0284(9) Uani 1 1 d . . .
C13 C 0.5090(5) 0.43816(16) 0.2347(3) 0.0288(13) Uani 1 1 d . . .
H13A H 0.5419 0.4107 0.2658 0.035 Uiso 1 1 calc R . .
H13B H 0.5048 0.4365 0.1818 0.035 Uiso 1 1 calc R . .
O14 O 0.0200(4) 0.29173(11) 0.4070(2) 0.0284(9) Uani 1 1 d . . .
C14 C 0.2273(5) 0.60853(16) 0.1003(3) 0.0270(13) Uani 1 1 d . . .
H14A H 0.1478 0.6176 0.0467 0.032 Uiso 1 1 calc R . .
H14B H 0.2911 0.6309 0.1162 0.032 Uiso 1 1 calc R . .
O15 O -0.1037(3) 0.22353(10) 0.2062(2) 0.0240(8) Uani 1 1 d . . .
C15 C 0.2066(5) 0.60479(17) 0.1707(3) 0.0286(13) Uani 1 1 d . . .
H15A H 0.1880 0.6333 0.1834 0.034 Uiso 1 1 calc R . .
H15B H 0.1347 0.5856 0.1522 0.034 Uiso 1 1 calc R . .
C16 C 0.3102(5) 0.57961(19) 0.3165(4) 0.0328(14) Uani 1 1 d . . .
H16A H 0.2550 0.5547 0.3035 0.039 Uiso 1 1 calc R . .
H16B H 0.2738 0.6049 0.3258 0.039 Uiso 1 1 calc R . .
O16 O 0.6269(3) 0.35086(11) 0.5332(2) 0.0288(9) Uani 1 1 d . . .
C17 C 0.4426(6) 0.57074(17) 0.3961(4) 0.0333(14) Uani 1 1 d . . .
H17A H 0.4973 0.5959 0.4101 0.040 Uiso 1 1 calc R . .
H17B H 0.4397 0.5645 0.4454 0.040 Uiso 1 1 calc R . .
O17 O 0.6488(4) 0.32846(14) 0.4197(3) 0.0538(13) Uani 1 1 d . . .
C18 C 0.6130(5) 0.51925(17) 0.4534(4) 0.0320(14) Uani 1 1 d . . .
H18A H 0.6252 0.4886 0.4468 0.038 Uiso 1 1 calc R . .
H18B H 0.6113 0.5220 0.5039 0.038 Uiso 1 1 calc R . .
O18 O 0.5779(4) 0.40178(14) 0.4197(3) 0.0506(12) Uani 1 1 d . . .
C19 C 0.7237(5) 0.54479(17) 0.4683(3) 0.0332(14) Uani 1 1 d . . .
H19A H 0.7087 0.5756 0.4708 0.040 Uiso 1 1 calc R . .
H19B H 0.8009 0.5366 0.5241 0.040 Uiso 1 1 calc R . .
O19 O 0.2562(4) 0.43646(11) 0.0019(3) 0.0366(10) Uani 1 1 d . . .
C20 C 0.2839(5) 0.24290(15) 0.3574(3) 0.0232(12) Uani 1 1 d . . .
H20A H 0.2887 0.2537 0.3110 0.028 Uiso 1 1 calc R . .
H20B H 0.3346 0.2164 0.3809 0.028 Uiso 1 1 calc R . .
O20 O 0.0921(3) 0.39117(11) -0.1164(2) 0.0312(9) Uani 1 1 d . . .
C21 C 0.3325(5) 0.27718(16) 0.4283(3) 0.0269(13) Uani 1 1 d . . .
H21A H 0.3445 0.2638 0.4791 0.032 Uiso 1 1 calc R . .
H21B H 0.4152 0.2878 0.4447 0.032 Uiso 1 1 calc R . .
O21 O 0.1106(3) 0.39600(12) 0.0191(2) 0.0331(10) Uani 1 1 d . . .
C22 C 0.2883(5) 0.35293(16) 0.3772(4) 0.0328(14) Uani 1 1 d . . .
H22B H 0.3716 0.3618 0.4276 0.039 Uiso 1 1 calc R . .
H22C H 0.2294 0.3770 0.3613 0.039 Uiso 1 1 calc R . .
C23 C 0.2985(5) 0.34377(18) 0.3035(4) 0.0340(14) Uani 1 1 d . . .
H23B H 0.3690 0.3497 0.3024 0.041 Uiso 1 1 calc R . .
C24 C 0.1778(6) 0.31305(19) 0.1599(4) 0.0394(16) Uani 1 1 d . . .
H24A H 0.2599 0.3007 0.1786 0.047 Uiso 1 1 calc R A 1
H24B H 0.1638 0.3392 0.1264 0.047 Uiso 1 1 calc R A 1
C26 C -0.1467(5) 0.26821(19) 0.0343(4) 0.0338(14) Uani 1 1 d . . .
H26A H -0.1491 0.2388 0.0526 0.041 Uiso 1 1 calc R B 1
H26B H -0.1524 0.2672 -0.0192 0.041 Uiso 1 1 calc R B 1
C27 C -0.2464(5) 0.29747(17) 0.0276(3) 0.0309(14) Uani 1 1 d . C .
H27A H -0.2267 0.3276 0.0237 0.037 Uiso 1 1 calc R . .
H27B H -0.3295 0.2906 -0.0252 0.037 Uiso 1 1 calc R . .
C28 C -0.3215(5) 0.33020(17) 0.1064(4) 0.0304(13) Uani 1 1 d . . .
H28A H -0.4084 0.3306 0.0539 0.037 Uiso 1 1 calc R . .
H28B H -0.2797 0.3570 0.1080 0.037 Uiso 1 1 calc R . .
C29 C -0.3261(5) 0.32877(19) 0.1845(4) 0.0378(15) Uani 1 1 d . . .
H29A H -0.3664 0.3550 0.1869 0.045 Uiso 1 1 calc R . .
H29B H -0.3756 0.3037 0.1808 0.045 Uiso 1 1 calc R . .
C30 C -0.1927(6) 0.31838(19) 0.3372(4) 0.0379(15) Uani 1 1 d . . .
H30A H -0.2241 0.2894 0.3359 0.045 Uiso 1 1 calc R . .
H30B H -0.2462 0.3395 0.3405 0.045 Uiso 1 1 calc R . .
C31 C -0.0573(5) 0.32293(17) 0.4141(4) 0.0293(14) Uani 1 1 d . . .
H31A H -0.0270 0.3523 0.4163 0.035 Uiso 1 1 calc R . .
H31B H -0.0514 0.3178 0.4670 0.035 Uiso 1 1 calc R . .
C32 C 0.1508(6) 0.29364(17) 0.4803(4) 0.0320(14) Uani 1 1 d . . .
H32A H 0.1894 0.2651 0.4895 0.038 Uiso 1 1 calc R . .
H32B H 0.1540 0.3009 0.5316 0.038 Uiso 1 1 calc R . .
C33 C 0.2283(5) 0.32692(17) 0.4697(4) 0.0332(14) Uani 1 1 d . . .
H33A H 0.1863 0.3551 0.4562 0.040 Uiso 1 1 calc R . .
H33B H 0.3125 0.3297 0.5242 0.040 Uiso 1 1 calc R . .
C34 C -0.3110(5) 0.25031(16) 0.0997(3) 0.0254(13) Uani 1 1 d . . .
H34A H -0.3222 0.2328 0.0529 0.030 Uiso 1 1 calc R . .
H34B H -0.3952 0.2556 0.0867 0.030 Uiso 1 1 calc R . .
C35 C -0.2310(5) 0.22503(16) 0.1841(3) 0.0256(12) Uani 1 1 d . . .
H35A H -0.2316 0.2395 0.2296 0.031 Uiso 1 1 calc R . .
H35B H -0.2647 0.1957 0.1767 0.031 Uiso 1 1 calc R . .
C36 C -0.0264(5) 0.18864(16) 0.2640(3) 0.0243(12) Uani 1 1 d . . .
H36A H -0.0639 0.1606 0.2372 0.029 Uiso 1 1 calc R . .
H36B H -0.0202 0.1907 0.3177 0.029 Uiso 1 1 calc R . .
C37 C 0.1027(5) 0.19309(15) 0.2819(3) 0.0239(12) Uani 1 1 d . . .
H37A H 0.1581 0.1694 0.3186 0.029 Uiso 1 1 calc R . .
H37B H 0.0961 0.1926 0.2280 0.029 Uiso 1 1 calc R . .
C38 C 0.8125(5) 0.38215(16) 0.5333(3) 0.0241(12) Uani 1 1 d . . .
C39 C 0.2838(5) 0.35415(16) 0.0189(3) 0.0246(13) Uani 1 1 d . . .
C40 C 0.0342(6) 0.46486(18) 0.2472(4) 0.0332(14) Uani 1 1 d . . .
C25A C 0.0695(18) 0.2795(8) 0.1020(12) 0.036(6) Uiso 0.336(18) 1 d P C 1
H25A H 0.0474 0.2796 0.0434 0.044 Uiso 0.336(18) 1 calc PR C 1
H25B H 0.0966 0.2503 0.1258 0.044 Uiso 0.336(18) 1 calc PR C 1
O12A O -0.0372(13) 0.2927(5) 0.1018(8) 0.030(4) Uiso 0.336(18) 1 d P C 1
C25B C 0.0439(9) 0.3081(4) 0.0864(6) 0.036(3) Uiso 0.664(18) 1 d P C 2
H25C H -0.0005 0.3358 0.0740 0.044 Uiso 0.664(18) 1 calc PR C 2
H25D H 0.0388 0.2992 0.0351 0.044 Uiso 0.664(18) 1 calc PR C 2
O12B O -0.0150(6) 0.2759(3) 0.1074(4) 0.0238(19) Uiso 0.664(18) 1 d P C 2
F10A F 0.1531(10) 0.4524(4) 0.2729(11) 0.027(4) Uiso 0.32(2) 1 d PD D 1
F11A F -0.0148(6) 0.4786(3) 0.1673(4) 0.044(2) Uiso 0.68(2) 1 d PD D 1
F12A F 0.0318(7) 0.50083(18) 0.2892(6) 0.041(2) Uiso 0.68(2) 1 d PD D 1
F10B F 0.1612(6) 0.4588(2) 0.3003(6) 0.0390(18) Uiso 0.68(2) 1 d PD D 2
F11B F 0.0090(14) 0.4622(7) 0.1660(8) 0.047(5) Uiso 0.32(2) 1 d PD D 2
F12B F 0.0037(17) 0.5049(5) 0.2516(17) 0.065(5) Uiso 0.32(2) 1 d PD D 2
S4A S -0.0573(3) 0.42049(11) 0.2508(3) 0.0250(10) Uiso 0.725(18) 1 d PD D 1
O22A O -0.0338(6) 0.38499(16) 0.2111(6) 0.032(2) Uiso 0.725(18) 1 d PD D 1
O23A O 0.0038(6) 0.4146(3) 0.3431(4) 0.042(2) Uiso 0.725(18) 1 d PD D 1
O24A O -0.1857(6) 0.4371(3) 0.2003(5) 0.032(3) Uiso 0.725(18) 1 d PD D 1
S4B S -0.0525(8) 0.4251(3) 0.2649(6) 0.023(2) Uiso 0.275(18) 1 d PD D 2
O23B O -0.0181(16) 0.4333(7) 0.3498(8) 0.040(6) Uiso 0.275(18) 1 d PD D 2
O22B O -0.0018(17) 0.3838(4) 0.2562(17) 0.042(6) Uiso 0.275(18) 1 d PD D 2
O24B O -0.1876(14) 0.4298(8) 0.1951(13) 0.028(8) Uiso 0.275(18) 1 d PD D 2

loop_
_atom_site_aniso_label
_atom_site_aniso_U_11
_atom_site_aniso_U_22
_atom_site_aniso_U_33
_atom_site_aniso_U_23
_atom_site_aniso_U_13
_atom_site_aniso_U_12
Sn1 0.01651(19) 0.01489(18) 0.01880(19) -0.00051(15) 0.01055(17) -0.00070(15)
N1 0.020(3) 0.021(2) 0.028(3) 0.0022(19) 0.009(2) 0.0030(19)
S1 0.0240(8) 0.0237(7) 0.0291(8) -0.0011(6) 0.0161(7) -0.0002(6)
F1 0.077(3) 0.055(2) 0.038(2) -0.0134(18) 0.029(2) 0.018(2)
O1 0.025(2) 0.041(2) 0.034(2) 0.0013(18) 0.015(2) -0.0071(18)
C1 0.033(4) 0.028(3) 0.031(4) 0.001(3) 0.018(3) 0.005(3)
Sn2 0.01740(19) 0.01536(19) 0.0202(2) 0.00083(14) 0.01107(17) -0.00025(15)
N2 0.019(2) 0.021(2) 0.020(2) -0.0030(18) 0.009(2) -0.0012(19)
C2 0.025(3) 0.022(3) 0.032(3) 0.001(2) 0.015(3) 0.006(2)
F2 0.066(3) 0.033(2) 0.067(3) 0.0216(19) 0.040(2) 0.0172(18)
O2 0.042(3) 0.024(2) 0.055(3) 0.0089(19) 0.032(2) 0.0011(18)
S2 0.0230(8) 0.0296(8) 0.0227(8) -0.0032(6) 0.0137(7) -0.0051(6)
N3 0.021(2) 0.016(2) 0.022(2) 0.0012(18) 0.006(2) 0.0003(19)
C3 0.024(3) 0.026(3) 0.028(3) 0.000(2) 0.005(3) 0.008(2)
F3 0.037(2) 0.056(2) 0.072(3) -0.006(2) 0.031(2) 0.0090(19)
O3 0.037(3) 0.050(3) 0.027(2) -0.0139(19) 0.014(2) 0.007(2)
S3 0.0230(7) 0.0249(7) 0.0259(8) -0.0022(6) 0.0163(7) 0.0008(6)
N4 0.019(2) 0.016(2) 0.019(2) -0.0005(18) 0.006(2) -0.0016(19)
O4 0.025(2) 0.0147(18) 0.027(2) -0.0040(15) 0.0127(19) -0.0012(16)
C4 0.017(3) 0.033(3) 0.037(4) 0.004(3) 0.002(3) -0.004(3)
F4 0.030(2) 0.052(2) 0.053(2) 0.0276(18) 0.0179(19) 0.0113(17)
O5 0.018(2) 0.039(2) 0.031(2) 0.0001(18) 0.0139(19) -0.0007(17)
C5 0.017(3) 0.041(4) 0.042(4) 0.004(3) 0.013(3) -0.003(3)
F5 0.035(2) 0.0331(18) 0.046(2) 0.0014(15) 0.0316(19) -0.0030(15)
O6 0.025(2) 0.023(2) 0.030(2) 0.0001(16) 0.0178(19) -0.0013(16)
C6 0.023(3) 0.040(4) 0.048(4) -0.004(3) 0.027(3) -0.004(3)
F6 0.049(2) 0.055(2) 0.054(2) -0.0322(19) 0.036(2) -0.0265(18)
O7 0.025(2) 0.0174(19) 0.024(2) 0.0006(15) 0.0117(18) -0.0066(16)
C7 0.038(4) 0.029(3) 0.040(4) 0.002(3) 0.032(3) -0.002(3)
F7 0.036(2) 0.055(2) 0.050(2) 0.0018(18) 0.032(2) 0.0133(17)
O8 0.019(2) 0.033(2) 0.025(2) -0.0027(16) 0.0140(18) 0.0029(16)
C8 0.035(3) 0.024(3) 0.028(3) -0.005(2) 0.020(3) -0.007(3)
F8 0.035(2) 0.043(2) 0.030(2) -0.0006(16) 0.0112(17) 0.0074(16)
O9 0.031(2) 0.0215(19) 0.025(2) -0.0041(16) 0.0182(19) -0.0009(16)
C9 0.024(3) 0.025(3) 0.015(3) 0.005(2) 0.006(3) -0.001(2)
F9 0.052(2) 0.0221(17) 0.054(2) -0.0051(16) 0.029(2) -0.0042(16)
O10 0.018(2) 0.0162(18) 0.030(2) -0.0018(16) 0.0112(18) 0.0029(15)
C10 0.018(3) 0.026(3) 0.031(3) -0.005(2) 0.012(3) -0.002(2)
O11 0.024(2) 0.039(2) 0.035(2) 0.0071(18) 0.019(2) -0.0003(18)
C11 0.020(3) 0.025(3) 0.029(3) -0.007(2) 0.014(3) -0.008(2)
C12 0.043(4) 0.011(3) 0.026(3) -0.002(2) 0.020(3) -0.012(3)
O13 0.022(2) 0.036(2) 0.031(2) -0.0049(17) 0.0176(19) 0.0019(17)
C13 0.040(4) 0.018(3) 0.028(3) -0.005(2) 0.019(3) -0.005(3)
O14 0.033(2) 0.028(2) 0.026(2) -0.0036(17) 0.019(2) 0.0018(17)
C14 0.022(3) 0.024(3) 0.030(3) 0.003(2) 0.012(3) 0.008(2)
O15 0.020(2) 0.022(2) 0.027(2) 0.0078(16) 0.0117(18) 0.0001(16)
C15 0.023(3) 0.029(3) 0.035(3) -0.006(3) 0.018(3) 0.004(2)
C16 0.035(4) 0.042(4) 0.031(3) -0.007(3) 0.025(3) -0.003(3)
O16 0.033(2) 0.024(2) 0.039(2) 0.0025(17) 0.026(2) -0.0025(17)
C17 0.049(4) 0.033(3) 0.033(3) -0.005(3) 0.032(3) 0.001(3)
O17 0.060(3) 0.064(3) 0.061(3) -0.046(2) 0.048(3) -0.034(2)
C18 0.041(4) 0.030(3) 0.026(3) 0.000(3) 0.020(3) 0.001(3)
O18 0.031(2) 0.061(3) 0.049(3) 0.033(2) 0.018(2) 0.012(2)
C19 0.033(3) 0.030(3) 0.020(3) 0.000(2) 0.006(3) 0.005(3)
O19 0.043(3) 0.022(2) 0.046(3) -0.0087(18) 0.026(2) -0.0141(18)
C20 0.022(3) 0.019(3) 0.028(3) 0.007(2) 0.014(3) 0.008(2)
O20 0.030(2) 0.037(2) 0.024(2) -0.0051(17) 0.0135(19) 0.0037(18)
C21 0.018(3) 0.021(3) 0.028(3) 0.004(2) 0.006(3) 0.005(2)
O21 0.029(2) 0.042(2) 0.038(2) 0.0005(19) 0.025(2) 0.0013(19)
C22 0.022(3) 0.021(3) 0.043(4) 0.000(3) 0.012(3) -0.005(2)
C23 0.014(3) 0.042(4) 0.042(4) -0.001(3) 0.014(3) -0.011(3)
C24 0.031(4) 0.057(4) 0.043(4) 0.021(3) 0.028(3) 0.014(3)
C26 0.034(4) 0.044(4) 0.021(3) -0.005(3) 0.015(3) -0.007(3)
C27 0.035(3) 0.022(3) 0.018(3) 0.003(2) 0.006(3) -0.005(3)
C28 0.017(3) 0.027(3) 0.033(3) -0.004(3) 0.006(3) 0.002(2)
C29 0.020(3) 0.040(4) 0.052(4) -0.013(3) 0.019(3) -0.002(3)
C30 0.041(4) 0.041(4) 0.049(4) -0.013(3) 0.036(4) -0.008(3)
C31 0.043(4) 0.030(3) 0.031(3) 0.002(3) 0.031(3) 0.003(3)
C32 0.045(4) 0.024(3) 0.025(3) 0.002(2) 0.019(3) 0.009(3)
C33 0.031(3) 0.025(3) 0.026(3) -0.007(2) 0.006(3) -0.001(3)
C34 0.017(3) 0.026(3) 0.025(3) -0.007(2) 0.008(3) -0.006(2)
C35 0.023(3) 0.024(3) 0.030(3) 0.001(2) 0.015(3) -0.005(2)
C36 0.033(3) 0.015(3) 0.027(3) 0.004(2) 0.018(3) 0.002(2)
C37 0.031(3) 0.014(3) 0.027(3) -0.002(2) 0.017(3) -0.001(2)
C38 0.026(3) 0.023(3) 0.025(3) 0.003(2) 0.016(3) 0.001(2)
C39 0.026(3) 0.024(3) 0.027(3) -0.011(2) 0.018(3) -0.010(2)
C40 0.031(4) 0.033(3) 0.028(4) 0.007(3) 0.013(3) 0.002(3)

loop_
_atom_type_symbol
_atom_type_description
_atom_type_scat_dispersion_real
_atom_type_scat_dispersion_imag
_atom_type_scat_source
C C 0.0033 0.0016 'International Tables Vol C Tables 4.2.6.8 and 6.1.1.4'
H H 0.0000 0.0000 'International Tables Vol C Tables 4.2.6.8 and 6.1.1.4'
F F 0.0171 0.0103 'International Tables Vol C Tables 4.2.6.8 and 6.1.1.4'
N N 0.0061 0.0033 'International Tables Vol C Tables 4.2.6.8 and 6.1.1.4'
O O 0.0106 0.0060 'International Tables Vol C Tables 4.2.6.8 and 6.1.1.4'
S S 0.1246 0.1234 'International Tables Vol C Tables 4.2.6.8 and 6.1.1.4'
Sn Sn -0.6537 1.4246 'International Tables Vol C Tables 4.2.6.8 and 6.1.1.4'

loop_
_geom_angle_atom_site_label_1
_geom_angle_atom_site_label_2
_geom_angle_atom_site_label_3
_geom_angle
O7 Sn1 O4 63.94(11)
C4 N1 C19 110.8(4)
C4 N1 C3 111.7(4)
C19 N1 C3 110.4(4)
O1 S1 O3 115.9(2)
O1 S1 O2 114.9(2)
O3 S1 O2 114.9(2)
O1 S1 C1 103.1(3)
O3 S1 C1 102.5(2)
O2 S1 C1 102.8(2)
F1 C1 F2 107.6(5)
F1 C1 F3 106.7(5)
F2 C1 F3 106.7(5)
F1 C1 S1 112.0(4)
F2 C1 S1 111.9(4)
F3 C1 S1 111.7(4)
C9 N2 C14 109.8(4)
C9 N2 C10 111.2(4)
C14 N2 C10 111.8(4)
O4 C2 C3 107.3(4)
O4 C2 H2A 110.3
C3 C2 H2A 110.3
O4 C2 H2B 110.3
C3 C2 H2B 110.3
H2A C2 H2B 108.5
O17 S2 O18 115.7(3)
O17 S2 O16 114.9(2)
O18 S2 O16 114.6(2)
O17 S2 C38 103.0(2)
O18 S2 C38 102.8(2)
O16 S2 C38 103.2(2)
C33 N3 C22 109.8(4)
C33 N3 C21 110.4(4)
C22 N3 C21 111.4(4)
N1 C3 C2 111.4(4)
N1 C3 H3A 109.3
C2 C3 H3A 109.3
N1 C3 H3B 109.3
C2 C3 H3B 109.3
H3A C3 H3B 108.0
O21 S3 O20 116.0(2)
O21 S3 O19 114.3(2)
O20 S3 O19 115.3(2)
O21 S3 C39 103.4(2)
O20 S3 C39 103.3(2)
O19 S3 C39 102.0(2)
C27 N4 C28 109.6(4)
C27 N4 C34 110.9(4)
C28 N4 C34 112.5(4)
C13 O4 C2 115.7(4)
C13 O4 Sn1 117.6(3)
C2 O4 Sn1 114.1(3)
N1 C4 C5 113.2(5)
N1 C4 H4A 108.9
C5 C4 H4A 108.9
N1 C4 H4B 108.9
C5 C4 H4B 108.9
H4A C4 H4B 107.7
C5 O5 C6 112.6(4)
O5 C5 C4 107.8(4)
O5 C5 H5A 110.1
C4 C5 H5A 110.1
O5 C5 H5B 110.1
C4 C5 H5B 110.1
H5A C5 H5B 108.5
C7 O6 C8 112.3(4)
O5 C6 C7 107.4(4)
O5 C6 H6A 110.2
C7 C6 H6A 110.2
O5 C6 H6B 110.2
C7 C6 H6B 110.2
H6A C6 H6B 108.5
C11 O7 C12 115.1(4)
C11 O7 Sn1 117.5(3)
C12 O7 Sn1 118.6(3)
O6 C7 C6 108.6(4)
O6 C7 H7A 110.0
C6 C7 H7A 110.0
O6 C7 H7B 110.0
C6 C7 H7B 110.0
H7A C7 H7B 108.4
C15 O8 C16 113.4(4)
O6 C8 C9 111.4(4)
O6 C8 H8A 109.4
C9 C8 H8A 109.4
O6 C8 H8B 109.4
C9 C8 H8B 109.4
H8A C8 H8B 108.0
C17 O9 C18 111.3(4)
N2 C9 C8 112.3(4)
N2 C9 H9A 109.1
C8 C9 H9A 109.1
N2 C9 H9B 109.1
C8 C9 H9B 109.1
H9A C9 H9B 107.9
C20 O10 C37 115.0(4)
C20 O10 Sn2 114.4(3)
C37 O10 Sn2 116.1(3)
N2 C10 C11 111.8(4)
N2 C10 H10A 109.3
C11 C10 H10A 109.3
N2 C10 H10B 109.3
C11 C10 H10B 109.3
H10A C10 H10B 107.9
C24 O11 C23 113.4(4)
O7 C11 C10 107.2(4)
O7 C11 H11A 110.3
C10 C11 H11A 110.3
O7 C11 H11B 110.3
C10 C11 H11B 110.3
H11A C11 H11B 108.5
O7 C12 C13 106.1(4)
O7 C12 H12A 110.5
C13 C12 H12A 110.5
O7 C12 H12B 110.5
C13 C12 H12B 110.5
H12A C12 H12B 108.7
C29 O13 C30 112.1(4)
O4 C13 C12 105.8(4)
O4 C13 H13A 110.6
C12 C13 H13A 110.6
O4 C13 H13B 110.6
C12 C13 H13B 110.6
H13A C13 H13B 108.7
C32 O14 C31 111.5(4)
N2 C14 C15 112.4(4)
N2 C14 H14A 109.1
C15 C14 H14A 109.1
N2 C14 H14B 109.1
C15 C14 H14B 109.1
H14A C14 H14B 107.8
C35 O15 C36 114.3(4)
O8 C15 C14 107.9(4)
O8 C15 H15A 110.1
C14 C15 H15A 110.1
O8 C15 H15B 110.1
C14 C15 H15B 110.1
H15A C15 H15B 108.4
O8 C16 C17 107.5(4)
O8 C16 H16A 110.2
C17 C16 H16A 110.2
O8 C16 H16B 110.2
C17 C16 H16B 110.2
H16A C16 H16B 108.5
O9 C17 C16 107.1(4)
O9 C17 H17A 110.3
C16 C17 H17A 110.3
O9 C17 H17B 110.3
C16 C17 H17B 110.3
H17A C17 H17B 108.6
O9 C18 C19 112.6(4)
O9 C18 H18A 109.1
C19 C18 H18A 109.1
O9 C18 H18B 109.1
C19 C18 H18B 109.1
H18A C18 H18B 107.8
N1 C19 C18 112.7(4)
N1 C19 H19A 109.0
C18 C19 H19A 109.0
N1 C19 H19B 109.0
C18 C19 H19B 109.0
H19A C19 H19B 107.8
O10 C20 C21 106.0(4)
O10 C20 H20A 110.5
C21 C20 H20A 110.5
O10 C20 H20B 110.5
C21 C20 H20B 110.5
H20A C20 H20B 108.7
N3 C21 C20 112.7(4)
N3 C21 H21A 109.1
C20 C21 H21A 109.1
N3 C21 H21B 109.1
C20 C21 H21B 109.1
H21A C21 H21B 107.8
N3 C22 C23 112.8(4)
N3 C22 H22B 109.0
C23 C22 H22B 109.0
N3 C22 H22C 109.0
C23 C22 H22C 109.0
H22B C22 H22C 107.8
O11 C23 C22 107.6(4)
O11 C23 H23B 126.2
C22 C23 H23B 126.2
O11 C24 C25B 107.6(5)
O11 C24 C25A 110.5(8)
C25B C24 C25A 35.5(7)
O11 C24 H24A 109.6
C25B C24 H24A 137.2
C25A C24 H24A 109.6
O11 C24 H24B 109.6
C25B C24 H24B 78.1
C25A C24 H24B 109.6
H24A C24 H24B 108.1
O12A C26 O12B 22.7(6)
O12A C26 C27 96.1(8)
O12B C26 C27 116.4(5)
O12A C26 H26A 112.5
O12B C26 H26A 94.0
C27 C26 H26A 112.5
O12A C26 H26B 112.5
O12B C26 H26B 109.9
C27 C26 H26B 112.5
H26A C26 H26B 110.0
N4 C27 C26 112.1(4)
N4 C27 H27A 109.2
C26 C27 H27A 109.2
N4 C27 H27B 109.2
C26 C27 H27B 109.2
H27A C27 H27B 107.9
N4 C28 C29 112.7(4)
N4 C28 H28A 109.1
C29 C28 H28A 109.1
N4 C28 H28B 109.1
C29 C28 H28B 109.1
H28A C28 H28B 107.8
O13 C29 C28 107.9(4)
O13 C29 H29A 110.1
C28 C29 H29A 110.1
O13 C29 H29B 110.1
C28 C29 H29B 110.1
H29A C29 H29B 108.4
O13 C30 C31 108.4(4)
O13 C30 H30A 110.0
C31 C30 H30A 110.0
O13 C30 H30B 110.0
C31 C30 H30B 110.0
H30A C30 H30B 108.4
O14 C31 C30 108.9(4)
O14 C31 H31A 109.9
C30 C31 H31A 109.9
O14 C31 H31B 109.9
C30 C31 H31B 109.9
H31A C31 H31B 108.3
O14 C32 C33 112.9(4)
O14 C32 H32A 109.0
C33 C32 H32A 109.0
O14 C32 H32B 109.0
C33 C32 H32B 109.0
H32A C32 H32B 107.8
N3 C33 C32 112.3(4)
N3 C33 H33A 109.1
C32 C33 H33A 109.1
N3 C33 H33B 109.1
C32 C33 H33B 109.1
H33A C33 H33B 107.9
N4 C34 C35 112.8(4)
N4 C34 H34A 109.0
C35 C34 H34A 109.0
N4 C34 H34B 109.0
C35 C34 H34B 109.0
H34A C34 H34B 107.8
O15 C35 C34 106.6(4)
O15 C35 H35A 110.4
C34 C35 H35A 110.4
O15 C35 H35B 110.4
C34 C35 H35B 110.4
H35A C35 H35B 108.6
O15 C36 C37 106.8(4)
O15 C36 H36A 110.4
C37 C36 H36A 110.4
O15 C36 H36B 110.4
C37 C36 H36B 110.4
H36A C36 H36B 108.6
O10 C37 C36 106.3(4)
O10 C37 H37A 110.5
C36 C37 H37A 110.5
O10 C37 H37B 110.5
C36 C37 H37B 110.5
H37A C37 H37B 108.7
F6 C38 F4 107.8(5)
F6 C38 F5 106.1(4)
F4 C38 F5 106.1(4)
F6 C38 S2 112.4(4)
F4 C38 S2 111.9(3)
F5 C38 S2 112.1(4)
F7 C39 F8 108.0(4)
F7 C39 F9 106.4(4)
F8 C39 F9 106.4(4)
F7 C39 S3 111.9(4)
F8 C39 S3 112.7(3)
F9 C39 S3 111.1(4)
F12B C40 F11A 79.1(9)
F12B C40 F10B 111.2(11)
F11A C40 F10B 117.7(7)
F12B C40 F10A 123.8(11)
F11A C40 F10A 100.9(10)
F10B C40 F10A 21.5(6)
F12B C40 F12A 25.5(9)
F11A C40 F12A 104.4(5)
F10B C40 F12A 95.9(7)
F10A C40 F12A 114.5(9)
F12B C40 F11B 104.0(9)
F11A C40 F11B 25.5(7)
F10B C40 F11B 103.0(11)
F10A C40 F11B 82.7(14)
F12A C40 F11B 128.7(9)
F12B C40 S4B 112.6(9)
F11A C40 S4B 119.4(6)
F10B C40 S4B 112.2(5)
F10A C40 S4B 115.3(6)
F12A C40 S4B 102.3(6)
F11B C40 S4B 113.2(7)
F12B C40 S4A 118.5(8)
F11A C40 S4A 113.0(5)
F10B C40 S4A 113.3(4)
F10A C40 S4A 112.9(6)
F12A C40 S4A 110.5(5)
F11B C40 S4A 104.8(7)
S4B C40 S4A 8.7(3)
O12A C25A C24 106.1(15)
O12A C25A H25A 110.5
C24 C25A H25A 110.5
O12A C25A H25B 110.5
C24 C25A H25B 110.5
H25A C25A H25B 108.7
C25A O12A C26 107.1(13)
O12B C25B C24 109.0(8)
O12B C25B H25C 109.9
C24 C25B H25C 109.9
O12B C25B H25D 109.9
C24 C25B H25D 109.9
H25C C25B H25D 108.3
C25B O12B C26 110.9(7)
O24A S4A O22A 115.1(5)
O24A S4A O23A 117.2(5)
O22A S4A O23A 113.5(4)
O24A S4A C40 102.9(5)
O22A S4A C40 102.2(3)
O23A S4A C40 103.1(3)
O23B S4B O24B 115.8(12)
O23B S4B O22B 114.2(10)
O24B S4B O22B 110.6(12)
O23B S4B C40 105.6(8)
O24B S4B C40 107.7(11)
O22B S4B C40 101.6(8)

loop_
_geom_bond_atom_site_label_1
_geom_bond_atom_site_label_2
_geom_bond_distance
Sn1 O7 2.456(3)
Sn1 O4 2.508(3)
N1 C4 1.469(6)
N1 C19 1.472(7)
N1 C3 1.485(6)
S1 O1 1.430(4)
S1 O3 1.443(4)
S1 O2 1.444(4)
S1 C1 1.821(6)
F1 C1 1.327(6)
C1 F2 1.328(6)
C1 F3 1.338(6)
Sn2 O10 2.530(3)
N2 C9 1.471(6)
N2 C14 1.479(6)
N2 C10 1.490(6)
C2 O4 1.429(6)
C2 C3 1.509(7)
C2 H2A 0.9700
C2 H2B 0.9700
S2 O17 1.424(4)
S2 O18 1.436(4)
S2 O16 1.438(4)
S2 C38 1.813(5)
N3 C33 1.472(7)
N3 C22 1.476(6)
N3 C21 1.488(6)
C3 H3A 0.9700
C3 H3B 0.9700
S3 O21 1.432(4)
S3 O20 1.433(4)
S3 O19 1.437(4)
S3 C39 1.818(5)
N4 C27 1.471(6)
N4 C28 1.474(6)
N4 C34 1.482(6)
O4 C13 1.422(6)
C4 C5 1.503(8)
C4 H4A 0.9700
C4 H4B 0.9700
F4 C38 1.334(6)
O5 C5 1.432(6)
O5 C6 1.433(6)
C5 H5A 0.9700
C5 H5B 0.9700
F5 C38 1.340(5)
O6 C7 1.437(6)
O6 C8 1.445(6)
C6 C7 1.492(7)
C6 H6A 0.9700
C6 H6B 0.9700
F6 C38 1.333(6)
O7 C11 1.434(6)
O7 C12 1.439(5)
C7 H7A 0.9700
C7 H7B 0.9700
F7 C39 1.328(5)
O8 C15 1.424(6)
O8 C16 1.430(6)
C8 C9 1.503(7)
C8 H8A 0.9700
C8 H8B 0.9700
F8 C39 1.336(6)
O9 C17 1.440(6)
O9 C18 1.446(6)
C9 H9A 0.9700
C9 H9B 0.9700
F9 C39 1.345(5)
O10 C20 1.433(6)
O10 C37 1.446(5)
C10 C11 1.512(7)
C10 H10A 0.9700
C10 H10B 0.9700
O11 C24 1.434(6)
O11 C23 1.436(6)
C11 H11A 0.9700
C11 H11B 0.9700
C12 C13 1.493(7)
C12 H12A 0.9700
C12 H12B 0.9700
O13 C29 1.426(6)
O13 C30 1.429(6)
C13 H13A 0.9700
C13 H13B 0.9700
O14 C32 1.426(6)
O14 C31 1.436(6)
C14 C15 1.501(7)
C14 H14A 0.9700
C14 H14B 0.9700
O15 C35 1.429(6)
O15 C36 1.435(6)
C15 H15A 0.9700
C15 H15B 0.9700
C16 C17 1.500(7)
C16 H16A 0.9700
C16 H16B 0.9700
C17 H17A 0.9700
C17 H17B 0.9700
C18 C19 1.494(7)
C18 H18A 0.9700
C18 H18B 0.9700
C19 H19A 0.9700
C19 H19B 0.9700
C20 C21 1.521(7)
C20 H20A 0.9700
C20 H20B 0.9700
C21 H21A 0.9700
C21 H21B 0.9700
C22 C23 1.496(8)
C22 H22B 0.9700
C22 H22C 0.9700
C23 H23B 0.9300
C24 C25B 1.458(10)
C24 C25A 1.555(18)
C24 H24A 0.9700
C24 H24B 0.9700
C26 O12A 1.442(13)
C26 O12B 1.451(8)
C26 C27 1.502(7)
C26 H26A 0.9700
C26 H26B 0.9700
C27 H27A 0.9700
C27 H27B 0.9700
C28 C29 1.509(8)
C28 H28A 0.9700
C28 H28B 0.9700
C29 H29A 0.9700
C29 H29B 0.9700
C30 C31 1.486(8)
C30 H30A 0.9700
C30 H30B 0.9700
C31 H31A 0.9700
C31 H31B 0.9700
C32 C33 1.514(7)
C32 H32A 0.9700
C32 H32B 0.9700
C33 H33A 0.9700
C33 H33B 0.9700
C34 C35 1.514(7)
C34 H34A 0.9700
C34 H34B 0.9700
C35 H35A 0.9700
C35 H35B 0.9700
C36 C37 1.488(7)
C36 H36A 0.9700
C36 H36B 0.9700
C37 H37A 0.9700
C37 H37B 0.9700
C40 F12B 1.305(14)
C40 F11A 1.321(7)
C40 F10B 1.340(8)
C40 F10A 1.357(12)
C40 F12A 1.367(8)
C40 F11B 1.371(13)
C40 S4B 1.802(10)
C40 S4A 1.820(6)
C25A O12A 1.42(3)
C25A H25A 0.9700
C25A H25B 0.9700
C25B O12B 1.430(13)
C25B H25C 0.9700
C25B H25D 0.9700
S4A O24A 1.432(6)
S4A O22A 1.447(6)
S4A O23A 1.448(6)
S4B O23B 1.414(13)
S4B O24B 1.451(13)
S4B O22B 1.474(13)

loop_
_geom_torsion_atom_site_label_1
_geom_torsion_atom_site_label_2
_geom_torsion_atom_site_label_3
_geom_torsion_atom_site_label_4
_geom_torsion
O1 S1 C1 F1 61.2(5)
O3 S1 C1 F1 -178.0(4)
O2 S1 C1 F1 -58.6(5)
O1 S1 C1 F2 -59.6(5)
O3 S1 C1 F2 61.1(5)
O2 S1 C1 F2 -179.4(4)
O1 S1 C1 F3 -179.2(4)
O3 S1 C1 F3 -58.4(4)
O2 S1 C1 F3 61.0(4)
C4 N1 C3 C2 -106.6(5)
C19 N1 C3 C2 129.7(5)
O4 C2 C3 N1 -49.2(6)
C3 C2 O4 C13 -149.8(4)
C3 C2 O4 Sn1 69.2(4)
O7 Sn1 O4 C13 16.9(3)
O7 Sn1 O4 C2 157.2(3)
C19 N1 C4 C5 -175.7(4)
C3 N1 C4 C5 60.9(6)
C6 O5 C5 C4 -171.3(4)
N1 C4 C5 O5 53.8(6)
C5 O5 C6 C7 -171.2(4)
O4 Sn1 O7 C11 163.1(3)
O4 Sn1 O7 C12 17.3(3)
C8 O6 C7 C6 -174.4(4)
O5 C6 C7 O6 -60.3(5)
C7 O6 C8 C9 -84.3(5)
C14 N2 C9 C8 164.7(4)
C10 N2 C9 C8 -71.1(5)
O6 C8 C9 N2 -68.0(5)
C9 N2 C10 C11 135.8(4)
C14 N2 C10 C11 -101.2(5)
C12 O7 C11 C10 -151.0(4)
Sn1 O7 C11 C10 62.1(4)
N2 C10 C11 O7 -47.3(5)
C11 O7 C12 C13 167.0(4)
Sn1 O7 C12 C13 -46.4(4)
C2 O4 C13 C12 174.7(4)
Sn1 O4 C13 C12 -45.7(5)
O7 C12 C13 O4 56.8(5)
C9 N2 C14 C15 -175.4(4)
C10 N2 C14 C15 60.8(6)
C16 O8 C15 C14 -176.1(4)
N2 C14 C15 O8 53.4(6)
C15 O8 C16 C17 -168.3(4)
C18 O9 C17 C16 -173.3(4)
O8 C16 C17 O9 -58.6(5)
C17 O9 C18 C19 -83.3(5)
C4 N1 C19 C18 163.9(4)
C3 N1 C19 C18 -71.9(6)
O9 C18 C19 N1 -66.4(6)
C37 O10 C20 C21 -158.5(4)
Sn2 O10 C20 C21 63.4(4)
C33 N3 C21 C20 136.0(5)
C22 N3 C21 C20 -101.7(5)
O10 C20 C21 N3 -48.7(5)
C33 N3 C22 C23 -176.8(4)
C21 N3 C22 C23 60.6(6)
C24 O11 C23 C22 -179.0(4)
N3 C22 C23 O11 49.7(6)
C23 O11 C24 C25B -160.7(6)
C23 O11 C24 C25A 161.7(10)
C28 N4 C27 C26 163.4(4)
C34 N4 C27 C26 -71.9(5)
O12A C26 C27 N4 -72.8(7)
O12B C26 C27 N4 -62.3(7)
C27 N4 C28 C29 -177.2(4)
C34 N4 C28 C29 59.0(6)
C30 O13 C29 C28 -172.4(4)
N4 C28 C29 O13 55.5(6)
C29 O13 C30 C31 -170.7(4)
C32 O14 C31 C30 -178.3(4)
O13 C30 C31 O14 -58.9(6)
C31 O14 C32 C33 -87.4(5)
C22 N3 C33 C32 165.1(4)
C21 N3 C33 C32 -71.7(5)
O14 C32 C33 N3 -66.7(6)
C27 N4 C34 C35 129.2(5)
C28 N4 C34 C35 -107.8(5)
C36 O15 C35 C34 -158.2(4)
N4 C34 C35 O15 -50.8(5)
C35 O15 C36 C37 -178.2(4)
C20 O10 C37 C36 173.3(4)
Sn2 O10 C37 C36 -49.4(4)
O15 C36 C37 O10 62.9(5)
O17 S2 C38 F6 179.4(4)
O18 S2 C38 F6 58.8(4)
O16 S2 C38 F6 -60.6(4)
O17 S2 C38 F4 -59.1(4)
O18 S2 C38 F4 -179.7(4)
O16 S2 C38 F4 60.8(4)
O17 S2 C38 F5 60.0(4)
O18 S2 C38 F5 -60.6(4)
O16 S2 C38 F5 179.9(3)
O21 S3 C39 F7 179.0(4)
O20 S3 C39 F7 57.7(4)
O19 S3 C39 F7 -62.2(4)
O21 S3 C39 F8 -59.1(4)
O20 S3 C39 F8 179.7(3)
O19 S3 C39 F8 59.8(4)
O21 S3 C39 F9 60.3(4)
O20 S3 C39 F9 -61.0(4)
O19 S3 C39 F9 179.1(4)
O11 C24 C25A O12A 40.0(17)
C25B C24 C25A O12A -51.8(14)
C24 C25A O12A C26 167.8(9)
O12B C26 O12A C25A 42.9(18)
C27 C26 O12A C25A -162.4(14)
O11 C24 C25B O12B -56.9(10)
C25A C24 C25B O12B 43.9(13)
C24 C25B O12B C26 -176.9(6)
O12A C26 O12B C25B -59.3(17)
C27 C26 O12B C25B -87.5(8)
F12B C40 S4A O24A 38.7(15)
F11A C40 S4A O24A -51.2(8)
F10B C40 S4A O24A 171.7(7)
F10A C40 S4A O24A -164.9(10)
F12A C40 S4A O24A 65.4(7)
F11B C40 S4A O24A -76.8(11)
S4B C40 S4A O24A 87(2)
F12B C40 S4A O22A 158.4(14)
F11A C40 S4A O22A 68.5(7)
F10B C40 S4A O22A -68.6(7)
F10A C40 S4A O22A -45.2(10)
F12A C40 S4A O22A -174.9(6)
F11B C40 S4A O22A 42.9(10)
S4B C40 S4A O22A -153(2)
F12B C40 S4A O23A -83.6(14)
F11A C40 S4A O23A -173.5(7)
F10B C40 S4A O23A 49.3(7)
F10A C40 S4A O23A 72.7(10)
F12A C40 S4A O23A -57.0(6)
F11B C40 S4A O23A 160.9(10)
S4B C40 S4A O23A -35(2)
F12B C40 S4B O23B -60.8(16)
F11A C40 S4B O23B -150.8(11)
F10B C40 S4B O23B 65.5(11)
F10A C40 S4B O23B 88.7(13)
F12A C40 S4B O23B -36.3(11)
F11B C40 S4B O23B -178.5(14)
S4A C40 S4B O23B 165(3)
F12B C40 S4B O24B 63.5(18)
F11A C40 S4B O24B -26.5(15)
F10B C40 S4B O24B -170.2(13)
F10A C40 S4B O24B -147.0(15)
F12A C40 S4B O24B 88.0(13)
F11B C40 S4B O24B -54.2(17)
S4A C40 S4B O24B -71(2)
F12B C40 S4B O22B 179.8(16)
F11A C40 S4B O22B 89.8(12)
F10B C40 S4B O22B -53.9(10)
F10A C40 S4B O22B -30.7(13)
F12A C40 S4B O22B -155.7(10)
F11B C40 S4B O22B 62.1(14)
S4A C40 S4B O22B 45(2)
